data_4070537
loop_
_publ_author_name
'Monreal, Marisa J.'
'Diaconescu, Paula L.'

_publ_section_title
;
 A Weak Interaction between Iron and Uranium in Uranium Alkyl Complexes
 Supported by Ferrocene Diamide Ligands
;
_journal_issue 8
_journal_name_full Organometallics
_journal_page_first 1702
_journal_paper_doi 10.1021/om700541u
_journal_volume 27
_journal_year 2008
_chemical_formula_moiety 'C33 H54 Fe N2 O Si2 U, C24 H20 B, 2(C7 H8)'
_chemical_formula_sum 'C71 H90 B Fe N2 O Si2 U'
_chemical_formula_weight 1348.32
_chemical_name_systematic
;

 ?

;
_space_group_IT_number 33
_symmetry_cell_setting orthorhombic
_symmetry_space_group_name_Hall 'P 2c -2n'
_symmetry_space_group_name_H-M 'P n a 21'
_atom_sites_solution_hydrogens geom
_atom_sites_solution_primary direct
_atom_sites_solution_secondary difmap
_audit_creation_method SHELXL-97
_cell_angle_alpha 90.00
_cell_angle_beta 90.00
_cell_angle_gamma 90.00
_cell_formula_units_Z 4
_cell_length_a 16.1229(11)
_cell_length_b 21.8507(13)
_cell_length_c 18.5574(11)
_cell_measurement_reflns_used 6810
_cell_measurement_temperature 100(2)
_cell_measurement_theta_max 23.90
_cell_measurement_theta_min 2.19
_cell_volume 6537.7(7)
_computing_cell_refinement 'Bruker SMART'
_computing_data_collection 'Bruker SMART'
_computing_data_reduction 'Bruker SAINT'
_computing_molecular_graphics 'Bruker SHELXTL'
_computing_publication_material 'Bruker SHELXTL'
_computing_structure_refinement 'SHELXL-97 (Sheldrick, 1997)'
_computing_structure_solution 'SHELXS-97 (Sheldrick, 1990)'
_diffrn_ambient_temperature 100(2)
_diffrn_measured_fraction_theta_full 0.998
_diffrn_measured_fraction_theta_max 0.998
_diffrn_measurement_device_type 'CCD area detector'
_diffrn_measurement_method 'phi and omega scans'
_diffrn_radiation_monochromator graphite
_diffrn_radiation_source 'fine-focus sealed tube'
_diffrn_radiation_type MoK\a
_diffrn_radiation_wavelength 0.71073
_diffrn_reflns_av_R_equivalents 0.1402
_diffrn_reflns_av_sigmaI/netI 0.0999
_diffrn_reflns_limit_h_max 20
_diffrn_reflns_limit_h_min -20
_diffrn_reflns_limit_k_max 27
_diffrn_reflns_limit_k_min -27
_diffrn_reflns_limit_l_max 23
_diffrn_reflns_limit_l_min -23
_diffrn_reflns_number 76343
_diffrn_reflns_theta_full 26.39
_diffrn_reflns_theta_max 26.39
_diffrn_reflns_theta_min 1.44
_exptl_absorpt_coefficient_mu 2.775
_exptl_absorpt_correction_T_max 0.8737
_exptl_absorpt_correction_T_min 0.5808
_exptl_absorpt_correction_type multi-scan
_exptl_absorpt_process_details 'Sadabs (Bruker)'
_exptl_crystal_colour red
_exptl_crystal_density_diffrn 1.370
_exptl_crystal_density_method 'not measured'
_exptl_crystal_description block
_exptl_crystal_F_000 2756
_exptl_crystal_size_max 0.20
_exptl_crystal_size_mid 0.10
_exptl_crystal_size_min 0.05
_refine_diff_density_max 1.654
_refine_diff_density_min -1.643
_refine_diff_density_rms 0.118
_refine_ls_abs_structure_details 'Flack H D (1983), Acta Cryst. A39, 876-881'
_refine_ls_extinction_method none
_refine_ls_goodness_of_fit_ref 1.079
_refine_ls_hydrogen_treatment constr
_refine_ls_matrix_type full
_refine_ls_number_parameters 665
_refine_ls_number_reflns 13365
_refine_ls_number_restraints 511
_refine_ls_restrained_S_all 1.068
_refine_ls_R_factor_all 0.1096
_refine_ls_R_factor_gt 0.0689
_refine_ls_shift/su_max 0.018
_refine_ls_shift/su_mean 0.001
_refine_ls_structure_factor_coef Fsqd
_refine_ls_weighting_details 'calc w=1/[\s^2^(Fo^2^)+(0.0234P)^2^+30.6153P] where P=(Fo^2^+2Fc^2^)/3'
_refine_ls_weighting_scheme calc
_refine_ls_wR_factor_gt 0.1294
_refine_ls_wR_factor_ref 0.1440
_reflns_number_gt 9372
_reflns_number_total 13365
_reflns_threshold_expression >2sigma(I)
_cod_data_source_file om700541u-file003.cif
_cod_data_source_block '[1-Bz(OEt2)][BPh4]'
_cod_depositor_comments
;
The following automatic conversions were performed:

'_symmetry_cell_setting' value 'Orthorhombic' changed to
'orthorhombic' according to
/home/saulius/struct/CIF-dictionaries/cif_core.dic dictionary named
'cif_core.dic' version 2.4.1 from 2010-06-29.

Automatic conversion script
Id: cif_fix_values 1715 2011-07-08 13:25:40Z adriana 
;
_cod_database_code 4070537

loop_
_symmetry_equiv_pos_as_xyz
'x, y, z'
'-x, -y, z+1/2'
'x+1/2, -y+1/2, z'
'-x+1/2, y+1/2, z+1/2'

loop_
_atom_site_label
_atom_site_type_symbol
_atom_site_fract_x
_atom_site_fract_y
_atom_site_fract_z
_atom_site_U_iso_or_equiv
_atom_site_adp_type
_atom_site_occupancy
_atom_site_symmetry_multiplicity
_atom_site_calc_flag
_atom_site_refinement_flags
_atom_site_disorder_assembly
_atom_site_disorder_group
U1 U 0.70458(2) 0.512391(17) 0.75231(3) 0.04637(13) Uani 1 1 d . A .
Fe1 Fe 0.56540(10) 0.42980(8) 0.69474(8) 0.0348(4) Uani 1 1 d . . .
O1 O 0.8525(4) 0.5062(3) 0.7699(4) 0.0463(8) Uani 1 1 d DU . .
C1 C 0.5308(7) 0.5116(5) 0.6489(5) 0.043(3) Uani 1 1 d U . .
C2 C 0.4775(7) 0.4642(5) 0.6256(6) 0.044(3) Uani 1 1 d U . .
H2 H 0.4192 0.4624 0.6325 0.048 Uiso 1 1 calc R . .
C3 C 0.5272(7) 0.4197(5) 0.5899(5) 0.046(3) Uani 1 1 d U . .
H3 H 0.5078 0.3830 0.5684 0.051 Uiso 1 1 calc R . .
C4 C 0.6133(7) 0.4405(5) 0.5924(5) 0.041(3) Uani 1 1 d U . .
H4 H 0.6599 0.4189 0.5741 0.045 Uiso 1 1 calc R . .
C5 C 0.6151(6) 0.4979(4) 0.6264(6) 0.041(3) Uani 1 1 d U . .
C6 C 0.5298(8) 0.4211(7) 0.8016(8) 0.064(4) Uani 1 1 d U . .
H6 H 0.5071 0.4529 0.8304 0.071 Uiso 1 1 calc R . .
C7 C 0.4858(6) 0.3816(5) 0.7606(8) 0.050(3) Uani 1 1 d U . .
H7 H 0.4271 0.3813 0.7560 0.055 Uiso 1 1 calc R . .
C8 C 0.5411(7) 0.3406(6) 0.7255(5) 0.046(3) Uani 1 1 d U . .
H8 H 0.5261 0.3074 0.6951 0.051 Uiso 1 1 calc R . .
C9 C 0.6228(6) 0.3585(5) 0.7442(7) 0.044(3) Uani 1 1 d U . .
H9 H 0.6725 0.3409 0.7261 0.049 Uiso 1 1 calc R . .
C10 C 0.6174(7) 0.4069(6) 0.7945(5) 0.044(3) Uani 1 1 d U A .
N1 N 0.6875(5) 0.5338(4) 0.6392(5) 0.044(2) Uani 1 1 d U . .
Si1 Si 0.74068(19) 0.56420(15) 0.56332(18) 0.0463(8) Uani 1 1 d D . .
C11 C 0.7711(7) 0.5039(5) 0.4998(6) 0.049(3) Uani 1 1 d D . .
H11A H 0.7223 0.4794 0.4870 0.054 Uiso 1 1 calc R . .
H11B H 0.8128 0.4774 0.5223 0.054 Uiso 1 1 calc R . .
H11C H 0.7943 0.5225 0.4562 0.054 Uiso 1 1 calc R . .
C12 C 0.8355(7) 0.6003(5) 0.6006(7) 0.063(4) Uani 1 1 d D . .
H12A H 0.8742 0.5684 0.6163 0.069 Uiso 1 1 calc R . .
H12B H 0.8206 0.6261 0.6418 0.069 Uiso 1 1 calc R . .
H12C H 0.8619 0.6255 0.5634 0.069 Uiso 1 1 calc R . .
C13 C 0.6748(7) 0.6220(5) 0.5154(7) 0.060(3) Uani 1 1 d DU . .
C14 C 0.6048(8) 0.5885(6) 0.4745(7) 0.069(4) Uani 1 1 d DU . .
H14A H 0.5944 0.5487 0.4973 0.076 Uiso 1 1 calc R . .
H14B H 0.6214 0.5822 0.4243 0.076 Uiso 1 1 calc R . .
H14C H 0.5541 0.6132 0.4761 0.076 Uiso 1 1 calc R . .
C15 C 0.6390(10) 0.6687(6) 0.5677(8) 0.089(5) Uani 1 1 d DU . .
H15A H 0.6109 0.7012 0.5406 0.097 Uiso 1 1 calc R . .
H15B H 0.6838 0.6865 0.5965 0.097 Uiso 1 1 calc R . .
H15C H 0.5990 0.6485 0.5996 0.097 Uiso 1 1 calc R . .
C16 C 0.7287(9) 0.6554(7) 0.4599(8) 0.079(5) Uani 1 1 d DU . .
H16A H 0.6957 0.6870 0.4358 0.087 Uiso 1 1 calc R . .
H16B H 0.7490 0.6260 0.4240 0.087 Uiso 1 1 calc R . .
H16C H 0.7760 0.6746 0.4842 0.087 Uiso 1 1 calc R . .
C23 C 0.6056(8) 0.5852(7) 0.8083(8) 0.075(4) Uani 1 1 d U . .
H23A H 0.5676 0.6054 0.7737 0.083 Uiso 1 1 calc R . .
H23B H 0.5750 0.5685 0.8502 0.083 Uiso 1 1 calc R . .
C24 C 0.6776(5) 0.6210(4) 0.8270(5) 0.077(4) Uani 1 1 d GU . .
C25 C 0.7226(6) 0.6518(5) 0.7744(4) 0.087(5) Uani 1 1 d GU . .
H25 H 0.7045 0.6512 0.7257 0.096 Uiso 1 1 calc R . .
C26 C 0.7941(6) 0.6836(4) 0.7932(5) 0.102(5) Uani 1 1 d GU . .
H26 H 0.8249 0.7047 0.7573 0.113 Uiso 1 1 calc R . .
C27 C 0.8206(5) 0.6845(5) 0.8645(6) 0.091(5) Uani 1 1 d GU . .
H27 H 0.8695 0.7062 0.8773 0.100 Uiso 1 1 calc R . .
C28 C 0.7755(6) 0.6536(5) 0.9170(4) 0.093(5) Uani 1 1 d GU . .
H28 H 0.7936 0.6543 0.9657 0.102 Uiso 1 1 calc R . .
C29 C 0.7040(6) 0.6219(4) 0.8983(5) 0.080(4) Uani 1 1 d GU . .
H29 H 0.6733 0.6008 0.9342 0.088 Uiso 1 1 calc R . .
C30 C 0.9004(6) 0.4568(5) 0.7400(8) 0.058(2) Uani 1 1 d DU . .
H30A H 0.9224 0.4316 0.7800 0.064 Uiso 1 1 calc R . .
H30B H 0.9483 0.4742 0.7137 0.064 Uiso 1 1 calc R . .
C31 C 0.8526(9) 0.4158(6) 0.6894(8) 0.082(3) Uani 1 1 d DU . .
H31A H 0.8904 0.3860 0.6676 0.090 Uiso 1 1 calc R . .
H31B H 0.8269 0.4406 0.6515 0.090 Uiso 1 1 calc R . .
H31C H 0.8093 0.3941 0.7163 0.090 Uiso 1 1 calc R . .
C32 C 0.9040(7) 0.5418(5) 0.8155(7) 0.058(2) Uani 1 1 d DU . .
H32A H 0.9302 0.5136 0.8505 0.064 Uiso 1 1 calc R . .
H32B H 0.8676 0.5696 0.8433 0.064 Uiso 1 1 calc R . .
C33 C 0.9682(8) 0.5781(6) 0.7844(8) 0.082(3) Uani 1 1 d DU . .
H33A H 0.9950 0.6025 0.8221 0.090 Uiso 1 1 calc R . .
H33B H 0.9444 0.6054 0.7480 0.090 Uiso 1 1 calc R . .
H33C H 1.0093 0.5513 0.7617 0.090 Uiso 1 1 calc R . .
B1 B 0.8172(8) 0.5843(6) 0.2024(7) 0.047(3) Uani 1 1 d U . .
C34 C 0.7553(7) 0.5252(5) 0.2225(5) 0.038(3) Uani 1 1 d U . .
C35 C 0.7121(6) 0.5247(5) 0.2880(6) 0.039(3) Uani 1 1 d U . .
H35 H 0.7218 0.5562 0.3222 0.043 Uiso 1 1 calc R . .
C36 C 0.6555(7) 0.4787(5) 0.3036(6) 0.043(3) Uani 1 1 d U . .
H36 H 0.6272 0.4800 0.3485 0.047 Uiso 1 1 calc R . .
C37 C 0.6388(6) 0.4325(4) 0.2578(8) 0.045(2) Uani 1 1 d U . .
H37 H 0.6021 0.4004 0.2709 0.050 Uiso 1 1 calc R . .
C38 C 0.6768(7) 0.4332(5) 0.1914(7) 0.047(3) Uani 1 1 d U . .
H38 H 0.6625 0.4031 0.1567 0.051 Uiso 1 1 calc R . .
C39 C 0.7354(7) 0.4770(5) 0.1745(5) 0.041(3) Uani 1 1 d U . .
H39 H 0.7631 0.4747 0.1294 0.045 Uiso 1 1 calc R . .
C40 C 0.8800(7) 0.5675(5) 0.1347(6) 0.039(3) Uani 1 1 d U . .
C41 C 0.9177(6) 0.5108(5) 0.1252(5) 0.044(3) Uani 1 1 d U . .
H41 H 0.9038 0.4782 0.1569 0.048 Uiso 1 1 calc R . .
C42 C 0.9776(7) 0.4998(6) 0.0682(7) 0.058(3) Uani 1 1 d U . .
H42 H 1.0015 0.4605 0.0620 0.064 Uiso 1 1 calc R . .
C43 C 0.9991(8) 0.5474(7) 0.0233(6) 0.059(3) Uani 1 1 d U . .
H43 H 1.0399 0.5412 -0.0129 0.065 Uiso 1 1 calc R . .
C44 C 0.9639(8) 0.6011(8) 0.0301(7) 0.071(4) Uani 1 1 d U . .
H44 H 0.9793 0.6327 -0.0023 0.078 Uiso 1 1 calc R . .
C45 C 0.9026(8) 0.6143(6) 0.0847(6) 0.057(3) Uani 1 1 d U . .
H45 H 0.8776 0.6537 0.0872 0.062 Uiso 1 1 calc R . .
C46 C 0.7516(6) 0.6388(5) 0.1786(5) 0.037(2) Uani 1 1 d U . .
C47 C 0.7280(6) 0.6860(5) 0.2253(6) 0.050(3) Uani 1 1 d U . .
H47 H 0.7532 0.6877 0.2715 0.055 Uiso 1 1 calc R . .
C48 C 0.6701(7) 0.7304(5) 0.2080(7) 0.049(3) Uani 1 1 d U . .
H48 H 0.6566 0.7619 0.2412 0.054 Uiso 1 1 calc R . .
C49 C 0.6324(7) 0.7277(6) 0.1415(7) 0.055(3) Uani 1 1 d U . .
H49 H 0.5932 0.7582 0.1284 0.060 Uiso 1 1 calc R . .
C50 C 0.6510(7) 0.6811(6) 0.0935(7) 0.053(3) Uani 1 1 d U . .
H50 H 0.6237 0.6791 0.0481 0.058 Uiso 1 1 calc R . .
C51 C 0.7102(7) 0.6370(5) 0.1122(6) 0.043(3) Uani 1 1 d U . .
H51 H 0.7227 0.6052 0.0791 0.048 Uiso 1 1 calc R . .
C52 C 0.8759(6) 0.6038(4) 0.2686(5) 0.031(2) Uani 1 1 d U . .
C53 C 0.8959(7) 0.5697(5) 0.3282(6) 0.041(3) Uani 1 1 d U . .
H53 H 0.8728 0.5297 0.3308 0.046 Uiso 1 1 calc R . .
C54 C 0.9458(7) 0.5872(6) 0.3843(6) 0.047(3) Uani 1 1 d U . .
H54 H 0.9545 0.5612 0.4246 0.052 Uiso 1 1 calc R . .
C55 C 0.9832(7) 0.6446(6) 0.3800(6) 0.053(3) Uani 1 1 d U . .
H55 H 1.0183 0.6583 0.4178 0.058 Uiso 1 1 calc R . .
C56 C 0.9693(7) 0.6810(6) 0.3219(6) 0.051(3) Uani 1 1 d U . .
H56 H 0.9949 0.7201 0.3187 0.056 Uiso 1 1 calc R . .
C57 C 0.9167(6) 0.6603(5) 0.2663(5) 0.041(3) Uani 1 1 d U . .
H57 H 0.9086 0.6859 0.2255 0.045 Uiso 1 1 calc R . .
C58 C 0.6020(7) 0.8020(6) 0.7406(7) 0.156(8) Uiso 1 1 d GDU . .
C59 C 0.5975(7) 0.8284(5) 0.6726(8) 0.110(6) Uiso 1 1 d GU . .
H59 H 0.6366 0.8587 0.6588 0.121 Uiso 1 1 calc R . .
C60 C 0.5358(8) 0.8104(6) 0.6248(6) 0.103(6) Uiso 1 1 d GU . .
H60 H 0.5328 0.8284 0.5782 0.114 Uiso 1 1 calc R . .
C61 C 0.4786(7) 0.7659(6) 0.6449(7) 0.138(7) Uiso 1 1 d GU . .
H61 H 0.4365 0.7536 0.6122 0.152 Uiso 1 1 calc R . .
C62 C 0.4831(7) 0.7396(5) 0.7130(8) 0.131(7) Uiso 1 1 d GU . .
H62 H 0.4441 0.7092 0.7268 0.144 Uiso 1 1 calc R . .
C63 C 0.5448(9) 0.7576(5) 0.7608(6) 0.115(5) Uiso 1 1 d GU . .
H63 H 0.5479 0.7396 0.8073 0.127 Uiso 1 1 calc R . .
C64 C 0.6627(14) 0.8246(12) 0.7906(11) 0.191(12) Uiso 1 1 d DU . .
H64A H 0.6571 0.8691 0.7950 0.210 Uiso 1 1 calc R . .
H64B H 0.7184 0.8146 0.7730 0.210 Uiso 1 1 calc R . .
H64C H 0.6540 0.8056 0.8378 0.210 Uiso 1 1 calc R . .
C65 C 0.2957(6) 0.6825(5) 0.9844(5) 0.077(5) Uani 1 1 d GU . .
C66 C 0.3376(7) 0.6560(4) 0.9269(4) 0.069(4) Uani 1 1 d GU . .
H66 H 0.3087 0.6304 0.8940 0.076 Uiso 1 1 calc R . .
C67 C 0.4218(7) 0.6671(4) 0.9174(4) 0.089(5) Uani 1 1 d GU . .
H67 H 0.4505 0.6490 0.8780 0.098 Uiso 1 1 calc R . .
C68 C 0.4641(6) 0.7045(5) 0.9654(6) 0.091(5) Uani 1 1 d GU . .
H68 H 0.5217 0.7121 0.9590 0.100 Uiso 1 1 calc R . .
C69 C 0.4222(8) 0.7310(4) 1.0230(5) 0.100(6) Uani 1 1 d GU . .
H69 H 0.4512 0.7566 1.0559 0.110 Uiso 1 1 calc R . .
C70 C 0.3380(8) 0.7200(4) 1.0325(4) 0.083(5) Uani 1 1 d GU . .
H70 H 0.3094 0.7381 1.0718 0.091 Uiso 1 1 calc R . .
C71 C 0.2082(13) 0.6735(8) 0.9929(12) 0.123(9) Uani 1 1 d U . .
H71A H 0.1970 0.6569 1.0410 0.135 Uiso 1 1 calc R . .
H71B H 0.1884 0.6446 0.9563 0.135 Uiso 1 1 calc R . .
H71C H 0.1795 0.7127 0.9872 0.135 Uiso 1 1 calc R . .
N2 N 0.6855(6) 0.4358(5) 0.8305(5) 0.058(3) Uani 1 1 d DU . .
Si2 Si 0.7045(3) 0.4324(2) 0.9202(2) 0.0442(16) Uani 0.651(9) 1 d PDU A 1
C17 C 0.6204(10) 0.4654(8) 0.9754(8) 0.054(5) Uani 0.651(9) 1 d PDU A 1
H17A H 0.5681 0.4447 0.9641 0.059 Uiso 0.651(9) 1 calc PR A 1
H17B H 0.6152 0.5091 0.9648 0.059 Uiso 0.651(9) 1 calc PR A 1
H17C H 0.6334 0.4598 1.0266 0.059 Uiso 0.651(9) 1 calc PR A 1
C18 C 0.8037(9) 0.4728(10) 0.9417(9) 0.054(5) Uani 0.651(9) 1 d PDU A 1
H18A H 0.8486 0.4557 0.9124 0.060 Uiso 0.651(9) 1 calc PR A 1
H18B H 0.8167 0.4674 0.9929 0.060 Uiso 0.651(9) 1 calc PR A 1
H18C H 0.7977 0.5165 0.9311 0.060 Uiso 0.651(9) 1 calc PR A 1
C19 C 0.7185(10) 0.3487(7) 0.9382(7) 0.050(5) Uani 0.651(9) 1 d PDU A 1
C20 C 0.7779(14) 0.3227(10) 0.8808(11) 0.051(6) Uani 0.651(9) 1 d PDU A 1
H20A H 0.8307 0.3450 0.8825 0.056 Uiso 0.651(9) 1 calc PR A 1
H20B H 0.7531 0.3274 0.8329 0.056 Uiso 0.651(9) 1 calc PR A 1
H20C H 0.7879 0.2792 0.8903 0.056 Uiso 0.651(9) 1 calc PR A 1
C21 C 0.6360(13) 0.3133(9) 0.9392(12) 0.065(7) Uani 0.651(9) 1 d PDU A 1
H21A H 0.5991 0.3312 0.9755 0.072 Uiso 0.651(9) 1 calc PR A 1
H21B H 0.6466 0.2703 0.9512 0.072 Uiso 0.651(9) 1 calc PR A 1
H21C H 0.6098 0.3159 0.8917 0.072 Uiso 0.651(9) 1 calc PR A 1
C22 C 0.7622(14) 0.3407(10) 1.0123(9) 0.063(6) Uani 0.651(9) 1 d PDU A 1
H22A H 0.7266 0.3570 1.0505 0.069 Uiso 0.651(9) 1 calc PR A 1
H22B H 0.8151 0.3629 1.0120 0.069 Uiso 0.651(9) 1 calc PR A 1
H22C H 0.7726 0.2971 1.0210 0.069 Uiso 0.651(9) 1 calc PR A 1
Si2A Si 0.7375(5) 0.3860(4) 0.9041(4) 0.028(3) Uani 0.349(9) 1 d PDU A 2
C17A C 0.795(2) 0.3195(15) 0.867(3) 0.042(11) Uiso 0.349(9) 1 d PDU A 2
H17D H 0.7560 0.2912 0.8441 0.046 Uiso 0.349(9) 1 calc PR A 2
H17E H 0.8244 0.2985 0.9060 0.046 Uiso 0.349(9) 1 calc PR A 2
H17F H 0.8353 0.3339 0.8311 0.046 Uiso 0.349(9) 1 calc PR A 2
C18A C 0.8140(18) 0.4377(15) 0.948(2) 0.060(13) Uiso 0.349(9) 1 d PDU A 2
H18D H 0.7849 0.4722 0.9700 0.066 Uiso 0.349(9) 1 calc PR A 2
H18E H 0.8529 0.4531 0.9113 0.066 Uiso 0.349(9) 1 calc PR A 2
H18F H 0.8447 0.4151 0.9847 0.066 Uiso 0.349(9) 1 calc PR A 2
C19A C 0.6628(13) 0.3579(10) 0.9746(11) 0.045(8) Uiso 0.349(9) 1 d PDU A 2
C20A C 0.7124(18) 0.3266(15) 1.0356(14) 0.039(9) Uiso 0.349(9) 1 d PDU A 2
H20D H 0.7508 0.3563 1.0571 0.043 Uiso 0.349(9) 1 calc PR A 2
H20E H 0.7439 0.2922 1.0158 0.043 Uiso 0.349(9) 1 calc PR A 2
H20F H 0.6741 0.3117 1.0726 0.043 Uiso 0.349(9) 1 calc PR A 2
C21A C 0.6125(15) 0.4116(11) 1.0052(13) 0.035(7) Uiso 0.349(9) 1 d PDU A 2
H21D H 0.6505 0.4430 1.0235 0.038 Uiso 0.349(9) 1 calc PR A 2
H21E H 0.5773 0.3970 1.0447 0.038 Uiso 0.349(9) 1 calc PR A 2
H21F H 0.5778 0.4291 0.9672 0.038 Uiso 0.349(9) 1 calc PR A 2
C22A C 0.604(2) 0.3098(16) 0.942(2) 0.047(12) Uiso 0.349(9) 1 d PDU A 2
H22D H 0.5718 0.3285 0.9027 0.052 Uiso 0.349(9) 1 calc PR A 2
H22E H 0.5661 0.2947 0.9790 0.052 Uiso 0.349(9) 1 calc PR A 2
H22F H 0.6365 0.2756 0.9226 0.052 Uiso 0.349(9) 1 calc PR A 2

loop_
_atom_site_aniso_label
_atom_site_aniso_U_11
_atom_site_aniso_U_22
_atom_site_aniso_U_33
_atom_site_aniso_U_23
_atom_site_aniso_U_13
_atom_site_aniso_U_12
U1 0.03214(17) 0.0630(2) 0.0440(2) -0.0216(3) -0.0095(3) 0.00160(19)
Fe1 0.0315(8) 0.0491(10) 0.0240(7) -0.0068(7) -0.0012(7) -0.0070(8)
O1 0.0344(15) 0.0522(19) 0.0523(19) -0.0054(14) 0.0102(14) -0.0043(13)
C1 0.046(6) 0.051(7) 0.034(6) -0.017(5) -0.012(5) -0.016(6)
C2 0.037(6) 0.047(7) 0.047(7) 0.009(5) -0.010(5) -0.011(5)
C3 0.058(8) 0.053(7) 0.028(6) -0.014(5) -0.005(5) -0.009(6)
C4 0.056(7) 0.036(6) 0.032(6) -0.003(5) 0.016(5) -0.010(5)
C5 0.038(6) 0.028(7) 0.058(7) -0.002(5) 0.000(5) -0.005(5)
C6 0.043(8) 0.084(10) 0.066(9) 0.001(7) 0.006(7) -0.033(7)
C7 0.037(5) 0.067(7) 0.046(7) 0.017(7) 0.011(6) -0.004(5)
C8 0.043(7) 0.065(8) 0.031(6) 0.000(5) -0.006(4) -0.003(6)
C9 0.037(5) 0.071(7) 0.026(6) -0.006(6) 0.001(6) 0.002(4)
C10 0.036(6) 0.078(8) 0.018(5) -0.010(5) 0.002(4) 0.000(6)
N1 0.019(5) 0.050(6) 0.064(6) -0.017(5) -0.005(4) -0.008(4)
Si1 0.0344(15) 0.0522(19) 0.0523(19) -0.0054(14) 0.0102(14) -0.0043(13)
C11 0.038(6) 0.057(8) 0.052(7) 0.006(5) 0.012(5) 0.004(5)
C12 0.054(8) 0.045(8) 0.089(10) -0.012(7) 0.025(7) -0.019(6)
C13 0.061(8) 0.039(7) 0.081(9) -0.014(7) 0.007(7) -0.007(6)
C14 0.062(9) 0.077(10) 0.070(9) 0.019(7) -0.011(7) 0.000(8)
C15 0.097(13) 0.060(10) 0.108(13) 0.001(9) 0.004(11) 0.024(9)
C16 0.093(12) 0.067(10) 0.078(11) 0.027(8) 0.019(9) -0.004(8)
C23 0.051(8) 0.089(11) 0.085(10) -0.043(8) 0.003(8) 0.010(7)
C24 0.043(7) 0.109(11) 0.079(9) -0.065(8) -0.013(7) 0.022(7)
C25 0.063(9) 0.137(12) 0.061(10) -0.048(8) -0.009(7) -0.014(8)
C26 0.068(10) 0.106(12) 0.133(13) -0.055(10) -0.006(10) -0.006(9)
C27 0.051(9) 0.092(11) 0.130(14) -0.076(10) -0.027(9) 0.004(8)
C28 0.073(11) 0.126(14) 0.079(11) -0.046(10) -0.003(9) 0.005(10)
C29 0.066(9) 0.091(11) 0.082(10) -0.040(8) -0.009(8) 0.027(9)
C30 0.042(4) 0.042(5) 0.092(8) -0.009(5) 0.002(5) 0.002(4)
C31 0.079(7) 0.050(6) 0.115(9) -0.016(6) 0.020(7) -0.005(5)
C32 0.042(4) 0.042(5) 0.092(8) -0.009(5) 0.002(5) 0.002(4)
C33 0.079(7) 0.050(6) 0.115(9) -0.016(6) 0.020(7) -0.005(5)
B1 0.040(7) 0.055(8) 0.045(7) 0.000(6) -0.001(6) 0.002(6)
C34 0.042(6) 0.031(6) 0.039(6) 0.004(4) -0.018(5) 0.010(5)
C35 0.033(6) 0.040(7) 0.045(6) 0.000(4) 0.021(5) 0.008(5)
C36 0.040(6) 0.032(7) 0.057(7) 0.011(6) 0.004(5) 0.013(5)
C37 0.050(6) 0.045(6) 0.040(6) 0.009(7) -0.013(7) -0.015(4)
C38 0.053(7) 0.040(7) 0.047(6) 0.013(6) -0.012(6) -0.004(5)
C39 0.045(6) 0.051(7) 0.027(5) 0.007(5) 0.001(4) -0.010(5)
C40 0.042(6) 0.042(7) 0.032(6) -0.008(5) -0.006(5) -0.003(5)
C41 0.046(6) 0.059(7) 0.027(5) 0.001(5) -0.004(5) 0.013(6)
C42 0.047(7) 0.061(9) 0.067(8) -0.023(7) -0.013(6) 0.016(6)
C43 0.045(7) 0.096(11) 0.037(7) -0.019(7) 0.006(6) 0.004(7)
C44 0.057(8) 0.117(12) 0.038(7) 0.007(7) 0.013(6) -0.001(8)
C45 0.055(8) 0.069(9) 0.045(7) 0.020(6) 0.009(6) -0.003(6)
C46 0.035(6) 0.036(6) 0.041(6) 0.012(5) -0.004(5) -0.005(5)
C47 0.027(6) 0.056(7) 0.066(8) 0.012(6) 0.002(5) 0.000(5)
C48 0.043(6) 0.046(7) 0.059(8) 0.012(5) 0.000(6) 0.003(5)
C49 0.042(7) 0.037(7) 0.085(9) 0.018(6) 0.001(6) -0.001(5)
C50 0.040(7) 0.051(8) 0.068(8) 0.034(6) -0.019(6) -0.023(6)
C51 0.045(6) 0.050(7) 0.035(6) 0.009(5) -0.007(5) -0.023(6)
C52 0.034(5) 0.029(5) 0.029(7) 0.009(4) 0.008(4) 0.005(4)
C53 0.034(6) 0.052(7) 0.038(6) 0.013(5) 0.009(5) 0.001(5)
C54 0.037(7) 0.072(9) 0.032(6) 0.001(5) -0.004(5) 0.004(6)
C55 0.032(6) 0.078(9) 0.050(7) -0.011(6) -0.001(5) 0.007(6)
C56 0.044(7) 0.059(8) 0.048(7) -0.007(6) -0.009(6) -0.002(6)
C57 0.058(6) 0.046(6) 0.019(6) 0.012(4) -0.008(5) -0.003(5)
C65 0.118(13) 0.049(9) 0.064(9) 0.012(7) 0.022(10) 0.027(9)
C66 0.109(11) 0.061(9) 0.037(7) 0.003(6) 0.009(8) 0.015(8)
C67 0.138(14) 0.083(11) 0.046(8) 0.013(8) -0.024(9) 0.023(10)
C68 0.135(14) 0.069(10) 0.068(10) 0.002(8) -0.044(10) 0.038(9)
C69 0.163(15) 0.075(11) 0.063(9) -0.021(8) -0.045(11) 0.064(11)
C70 0.124(13) 0.062(10) 0.062(9) -0.015(7) -0.033(9) 0.042(9)
C71 0.18(2) 0.055(11) 0.131(17) 0.007(10) 0.075(16) 0.012(13)
N2 0.039(6) 0.101(8) 0.035(5) -0.015(5) -0.004(4) -0.002(5)
Si2 0.048(3) 0.063(4) 0.021(2) -0.005(2) -0.005(2) 0.017(3)
C17 0.067(13) 0.070(14) 0.025(9) 0.005(8) 0.000(8) 0.016(10)
C18 0.032(10) 0.093(18) 0.038(10) -0.011(10) -0.009(8) 0.010(10)
C19 0.058(11) 0.075(12) 0.017(8) -0.009(8) -0.015(8) 0.011(10)
C20 0.065(16) 0.057(14) 0.032(12) 0.013(8) 0.003(10) 0.014(10)
C21 0.079(19) 0.068(16) 0.049(13) 0.019(10) -0.002(13) 0.029(13)
C22 0.072(15) 0.071(16) 0.045(12) 0.006(11) -0.021(12) 0.020(12)
Si2A 0.031(4) 0.029(6) 0.023(4) 0.005(3) -0.004(3) 0.006(4)

loop_
_atom_type_symbol
_atom_type_description
_atom_type_scat_dispersion_real
_atom_type_scat_dispersion_imag
_atom_type_scat_source
C C 0.0033 0.0016 'International Tables Vol C Tables 4.2.6.8 and 6.1.1.4'
H H 0.0000 0.0000 'International Tables Vol C Tables 4.2.6.8 and 6.1.1.4'
B B 0.0013 0.0007 'International Tables Vol C Tables 4.2.6.8 and 6.1.1.4'
N N 0.0061 0.0033 'International Tables Vol C Tables 4.2.6.8 and 6.1.1.4'
Si Si 0.0817 0.0704 'International Tables Vol C Tables 4.2.6.8 and 6.1.1.4'
Fe Fe 0.3463 0.8444 'International Tables Vol C Tables 4.2.6.8 and 6.1.1.4'
U U -9.6767 9.6646 'International Tables Vol C Tables 4.2.6.8 and 6.1.1.4'
O O 0.0106 0.0060 'International Tables Vol C Tables 4.2.6.8 and 6.1.1.4'

loop_
_geom_angle_atom_site_label_1
_geom_angle_atom_site_label_2
_geom_angle_atom_site_label_3
_geom_angle
N1 U1 N2 140.5(3)
N1 U1 O1 105.6(3)
N2 U1 O1 90.4(3)
N1 U1 C23 100.7(4)
N2 U1 C23 96.9(5)
O1 U1 C23 128.0(3)
N1 U1 C5 30.7(3)
N2 U1 C5 113.0(3)
O1 U1 C5 128.6(3)
C23 U1 C5 95.2(4)
N1 U1 C10 112.5(3)
O1 U1 C10 114.3(3)
C23 U1 C10 95.0(4)
C5 U1 C10 83.1(3)
N1 U1 Fe1 72.4(2)
N2 U1 Fe1 71.7(2)
O1 U1 Fe1 137.47(15)
C23 U1 Fe1 93.0(3)
C9 Fe1 C3 118.8(5)
C9 Fe1 C2 151.3(4)
C9 Fe1 C1 167.7(4)
C3 Fe1 C1 67.7(4)
C9 Fe1 C7 67.9(4)
C3 Fe1 C7 108.7(5)
C2 Fe1 C7 97.4(4)
C1 Fe1 C7 121.3(4)
C9 Fe1 C4 109.4(5)
C2 Fe1 C4 69.0(5)
C1 Fe1 C4 67.8(4)
C7 Fe1 C4 146.8(5)
C3 Fe1 C8 95.9(4)
C2 Fe1 C8 112.7(4)
C1 Fe1 C8 151.9(4)
C4 Fe1 C8 115.5(4)
C9 Fe1 C6 67.9(6)
C3 Fe1 C6 144.4(4)
C2 Fe1 C6 116.1(5)
C1 Fe1 C6 113.6(6)
C4 Fe1 C6 174.0(5)
C8 Fe1 C6 66.3(5)
C3 Fe1 C10 158.9(5)
C2 Fe1 C10 156.4(4)
C1 Fe1 C10 133.0(4)
C7 Fe1 C10 66.6(5)
C4 Fe1 C10 133.8(4)
C8 Fe1 C10 66.9(4)
C9 Fe1 C5 129.7(4)
C3 Fe1 C5 67.7(4)
C2 Fe1 C5 68.2(4)
C7 Fe1 C5 162.1(4)
C8 Fe1 C5 154.3(4)
C6 Fe1 C5 138.1(5)
C10 Fe1 C5 123.2(4)
C9 Fe1 U1 87.8(3)
C3 Fe1 U1 127.7(3)
C2 Fe1 U1 120.4(3)
C1 Fe1 U1 80.3(3)
C7 Fe1 U1 123.3(4)
C4 Fe1 U1 88.9(3)
C8 Fe1 U1 126.6(3)
C6 Fe1 U1 85.6(3)
C10 Fe1 U1 62.6(3)
C5 Fe1 U1 61.2(3)
C32 O1 C30 109.1(8)
C32 O1 U1 129.0(6)
C30 O1 U1 121.4(5)
C2 C1 C5 109.2(9)
C2 C1 Fe1 69.8(7)
C5 C1 Fe1 71.7(6)
C1 C2 C3 107.5(10)
C1 C2 Fe1 70.0(6)
C3 C2 Fe1 69.6(6)
C1 C2 H2 126.2
C3 C2 H2 126.2
Fe1 C2 H2 125.7
C2 C3 C4 107.9(9)
C2 C3 Fe1 69.8(6)
C4 C3 Fe1 69.7(6)
C2 C3 H3 126.0
C4 C3 H3 126.0
Fe1 C3 H3 126.1
C5 C4 C3 108.1(10)
C5 C4 Fe1 72.2(6)
C3 C4 Fe1 68.8(6)
C5 C4 H4 125.9
C3 C4 H4 125.9
Fe1 C4 H4 124.7
C4 C5 N1 125.6(10)
C4 C5 C1 107.1(9)
N1 C5 C1 127.2(9)
C4 C5 Fe1 68.5(6)
N1 C5 Fe1 126.8(8)
C1 C5 Fe1 67.5(6)
C4 C5 U1 119.6(7)
N1 C5 U1 50.9(5)
C1 C5 U1 102.8(7)
Fe1 C5 U1 76.8(3)
C7 C6 C10 108.9(13)
C7 C6 Fe1 70.5(8)
C10 C6 Fe1 70.3(7)
C7 C6 H6 125.6
C10 C6 H6 125.6
Fe1 C6 H6 125.2
C6 C7 C8 109.4(11)
C6 C7 Fe1 71.4(7)
C8 C7 Fe1 70.1(7)
C6 C7 H7 125.3
C8 C7 H7 125.3
Fe1 C7 H7 124.8
C9 C8 C7 107.2(10)
C9 C8 Fe1 68.4(7)
C7 C8 Fe1 69.6(6)
C9 C8 H8 126.4
C7 C8 H8 126.4
Fe1 C8 H8 127.2
C10 C9 C8 108.1(9)
C10 C9 Fe1 72.3(6)
C8 C9 Fe1 71.2(6)
C10 C9 H9 125.9
C8 C9 H9 125.9
Fe1 C9 H9 122.3
C9 C10 N2 126.2(10)
C9 C10 C6 106.2(10)
N2 C10 C6 127.6(11)
C9 C10 Fe1 67.6(6)
N2 C10 Fe1 127.9(8)
C6 C10 Fe1 68.9(7)
C9 C10 U1 113.5(7)
N2 C10 U1 52.0(6)
C6 C10 U1 109.7(9)
Fe1 C10 U1 76.0(4)
C5 N1 Si1 118.0(8)
C5 N1 U1 98.3(7)
Si1 N1 U1 141.9(4)
N1 Si1 C11 111.7(5)
N1 Si1 C12 105.2(5)
C11 Si1 C12 109.0(5)
N1 Si1 C13 110.7(5)
C11 Si1 C13 109.3(5)
C12 Si1 C13 110.9(5)
Si1 C11 H11A 109.5
Si1 C11 H11B 109.5
H11A C11 H11B 109.5
Si1 C11 H11C 109.5
H11A C11 H11C 109.5
H11B C11 H11C 109.5
Si1 C12 H12A 109.5
Si1 C12 H12B 109.5
H12A C12 H12B 109.5
Si1 C12 H12C 109.5
H12A C12 H12C 109.5
H12B C12 H12C 109.5
C15 C13 C16 109.0(11)
C15 C13 C14 110.7(11)
C16 C13 C14 108.0(11)
C15 C13 Si1 111.4(9)
C16 C13 Si1 108.6(8)
C14 C13 Si1 109.1(8)
C13 C14 H14A 109.5
C13 C14 H14B 109.5
H14A C14 H14B 109.5
C13 C14 H14C 109.5
H14A C14 H14C 109.5
H14B C14 H14C 109.5
C13 C15 H15A 109.5
C13 C15 H15B 109.5
H15A C15 H15B 109.5
C13 C15 H15C 109.5
H15A C15 H15C 109.5
H15B C15 H15C 109.5
C13 C16 H16A 109.5
C13 C16 H16B 109.5
H16A C16 H16B 109.5
C13 C16 H16C 109.5
H16A C16 H16C 109.5
H16B C16 H16C 109.5
C24 C23 U1 86.0(7)
C24 C23 H23A 114.3
U1 C23 H23A 114.3
C24 C23 H23B 114.3
U1 C23 H23B 114.3
H23A C23 H23B 111.5
C25 C24 C29 120.0
C25 C24 C23 121.0(9)
C29 C24 C23 118.9(10)
C24 C25 C26 120.0
C24 C25 H25 120.0
C26 C25 H25 120.0
C27 C26 C25 120.0
C27 C26 H26 120.0
C25 C26 H26 120.0
C28 C27 C26 120.0
C28 C27 H27 120.0
C26 C27 H27 120.0
C27 C28 C29 120.0
C27 C28 H28 120.0
C29 C28 H28 120.0
C28 C29 C24 120.0
C28 C29 H29 120.0
C24 C29 H29 120.0
O1 C30 C31 114.3(8)
O1 C30 H30A 108.7
C31 C30 H30A 108.7
O1 C30 H30B 108.7
C31 C30 H30B 108.7
H30A C30 H30B 107.6
C30 C31 H31A 109.5
C30 C31 H31B 109.5
H31A C31 H31B 109.5
C30 C31 H31C 109.5
H31A C31 H31C 109.5
H31B C31 H31C 109.5
O1 C32 C33 119.2(11)
O1 C32 H32A 107.5
C33 C32 H32A 107.5
O1 C32 H32B 107.5
C33 C32 H32B 107.5
H32A C32 H32B 107.0
C32 C33 H33A 109.5
C32 C33 H33B 109.5
H33A C33 H33B 109.5
C32 C33 H33C 109.5
H33A C33 H33C 109.5
H33B C33 H33C 109.5
C52 B1 C46 112.9(10)
C52 B1 C40 106.2(8)
C46 B1 C40 110.4(10)
C52 B1 C34 112.6(9)
C46 B1 C34 103.5(8)
C40 B1 C34 111.3(10)
C35 C34 C39 115.2(11)
C35 C34 B1 119.8(10)
C39 C34 B1 124.7(10)
C36 C35 C34 121.0(11)
C36 C35 H35 119.5
C34 C35 H35 119.5
C37 C36 C35 122.8(11)
C37 C36 H36 118.6
C35 C36 H36 118.6
C36 C37 C38 117.8(10)
C36 C37 H37 121.1
C38 C37 H37 121.1
C37 C38 C39 121.2(11)
C37 C38 H38 119.4
C39 C38 H38 119.4
C38 C39 C34 121.8(11)
C38 C39 H39 119.1
C34 C39 H39 119.1
C41 C40 C45 116.4(11)
C41 C40 B1 124.1(10)
C45 C40 B1 119.4(10)
C40 C41 C42 122.0(11)
C40 C41 H41 119.0
C42 C41 H41 119.0
C43 C42 C41 118.9(11)
C43 C42 H42 120.5
C41 C42 H42 120.5
C44 C43 C42 120.6(12)
C44 C43 H43 119.7
C42 C43 H43 119.7
C43 C44 C45 123.0(13)
C43 C44 H44 118.5
C45 C44 H44 118.5
C40 C45 C44 119.1(12)
C40 C45 H45 120.5
C44 C45 H45 120.5
C47 C46 C51 115.7(10)
C47 C46 B1 122.7(9)
C51 C46 B1 121.3(10)
C48 C47 C46 123.8(11)
C48 C47 H47 118.1
C46 C47 H47 118.1
C49 C48 C47 118.4(12)
C49 C48 H48 120.8
C47 C48 H48 120.8
C48 C49 C50 120.8(11)
C48 C49 H49 119.6
C50 C49 H49 119.6
C49 C50 C51 119.5(11)
C49 C50 H50 120.2
C51 C50 H50 120.2
C50 C51 C46 121.6(11)
C50 C51 H51 119.2
C46 C51 H51 119.2
C53 C52 C57 113.1(9)
C53 C52 B1 127.7(10)
C57 C52 B1 119.1(9)
C52 C53 C54 126.8(11)
C52 C53 H53 116.6
C54 C53 H53 116.6
C53 C54 C55 117.6(11)
C53 C54 H54 121.2
C55 C54 H54 121.2
C56 C55 C54 120.0(11)
C56 C55 H55 120.0
C54 C55 H55 120.0
C55 C56 C57 119.5(11)
C55 C56 H56 120.2
C57 C56 H56 120.2
C52 C57 C56 122.9(9)
C52 C57 H57 118.5
C56 C57 H57 118.5
C64 C58 C59 118.6(15)
C64 C58 C63 121.2(15)
C59 C58 C63 120.0
C60 C59 C58 120.0
C60 C59 H59 120.0
C58 C59 H59 120.0
C59 C60 C61 120.0
C59 C60 H60 120.0
C61 C60 H60 120.0
C60 C61 C62 120.0
C60 C61 H61 120.0
C62 C61 H61 120.0
C63 C62 C61 120.0
C63 C62 H62 120.0
C61 C62 H62 120.0
C62 C63 C58 120.0
C62 C63 H63 120.0
C58 C63 H63 120.0
C58 C64 H64A 109.5
C58 C64 H64B 109.5
H64A C64 H64B 109.5
C58 C64 H64C 109.5
H64A C64 H64C 109.5
H64B C64 H64C 109.5
C66 C65 C70 120.0
C66 C65 C71 120.4(11)
C70 C65 C71 119.6(11)
C65 C66 C67 120.0
C65 C66 H66 120.0
C67 C66 H66 120.0
C66 C67 C68 120.0
C66 C67 H67 120.0
C68 C67 H67 120.0
C69 C68 C67 120.0
C69 C68 H68 120.0
C67 C68 H68 120.0
C70 C69 C68 120.0
C70 C69 H69 120.0
C68 C69 H69 120.0
C69 C70 C65 120.0
C69 C70 H70 120.0
C65 C70 H70 120.0
C65 C71 H71A 109.5
C65 C71 H71B 109.5
H71A C71 H71B 109.5
C65 C71 H71C 109.5
H71A C71 H71C 109.5
H71B C71 H71C 109.5
C10 N2 Si2 125.3(8)
C10 N2 Si2A 114.4(9)
Si2 N2 Si2A 37.3(3)
C10 N2 U1 97.6(7)
Si2 N2 U1 130.2(6)
Si2A N2 U1 144.9(6)
N2 Si2 C17 113.3(7)
N2 Si2 C18 110.1(7)
C17 Si2 C18 109.0(9)
N2 Si2 C19 103.9(6)
C17 Si2 C19 111.8(8)
C18 Si2 C19 108.7(8)
Si2 C17 H17A 109.5
Si2 C17 H17B 109.5
H17A C17 H17B 109.5
Si2 C17 H17C 109.5
H17A C17 H17C 109.5
H17B C17 H17C 109.5
Si2 C18 H18A 109.5
Si2 C18 H18B 109.5
H18A C18 H18B 109.5
Si2 C18 H18C 109.5
H18A C18 H18C 109.5
H18B C18 H18C 109.5
C21 C19 C20 111.2(14)
C21 C19 C22 108.9(15)
C20 C19 C22 106.7(14)
C21 C19 Si2 112.9(11)
C20 C19 Si2 108.2(12)
C22 C19 Si2 108.8(11)
C19 C20 H20A 109.5
C19 C20 H20B 109.5
H20A C20 H20B 109.5
C19 C20 H20C 109.5
H20A C20 H20C 109.5
H20B C20 H20C 109.5
C19 C21 H21A 109.5
C19 C21 H21B 109.5
H21A C21 H21B 109.5
C19 C21 H21C 109.5
H21A C21 H21C 109.5
H21B C21 H21C 109.5
C19 C22 H22A 109.5
C19 C22 H22B 109.5
H22A C22 H22B 109.5
C19 C22 H22C 109.5
H22A C22 H22C 109.5
H22B C22 H22C 109.5
C18A Si2A C17A 107.7(15)
C18A Si2A C19A 108.7(13)
C17A Si2A C19A 108.9(14)
C18A Si2A N2 104.6(14)
C17A Si2A N2 113.2(17)
C19A Si2A N2 113.4(8)
Si2A C17A H17D 109.5
Si2A C17A H17E 109.5
H17D C17A H17E 109.5
Si2A C17A H17F 109.5
H17D C17A H17F 109.5
H17E C17A H17F 109.5
Si2A C18A H18D 109.5
Si2A C18A H18E 109.5
H18D C18A H18E 109.5
Si2A C18A H18F 109.5
H18D C18A H18F 109.5
H18E C18A H18F 109.5
C21A C19A C22A 110.0(19)
C21A C19A C20A 109.9(18)
C22A C19A C20A 107.9(19)
C21A C19A Si2A 110.2(14)
C22A C19A Si2A 110.0(17)
C20A C19A Si2A 108.8(15)
C19A C20A H20D 109.5
C19A C20A H20E 109.5
H20D C20A H20E 109.5
C19A C20A H20F 109.5
H20D C20A H20F 109.5
H20E C20A H20F 109.5
C19A C21A H21D 109.5
C19A C21A H21E 109.5
H21D C21A H21E 109.5
C19A C21A H21F 109.5
H21D C21A H21F 109.5
H21E C21A H21F 109.5
C19A C22A H22D 109.5
C19A C22A H22E 109.5
H22D C22A H22E 109.5
C19A C22A H22F 109.5
H22D C22A H22F 109.5
H22E C22A H22F 109.5

loop_
_geom_bond_atom_site_label_1
_geom_bond_atom_site_label_2
_geom_bond_distance
U1 N1 2.169(10)
U1 N2 2.236(11)
U1 O1 2.411(6)
U1 C23 2.482(12)
U1 C5 2.764(11)
U1 C10 2.811(12)
U1 Fe1 3.0714(16)
Fe1 C9 2.031(11)
Fe1 C3 2.052(10)
Fe1 C2 2.054(11)
Fe1 C1 2.056(12)
Fe1 C7 2.062(11)
Fe1 C4 2.064(10)
Fe1 C8 2.069(12)
Fe1 C6 2.073(14)
Fe1 C10 2.093(10)
Fe1 C5 2.112(10)
O1 C32 1.417(11)
O1 C30 1.439(10)
C1 C2 1.413(14)
C1 C5 1.453(15)
C2 C3 1.423(16)
C2 H2 0.9500
C3 C4 1.461(15)
C3 H3 0.9500
C4 C5 1.405(14)
C4 H4 0.9500
C5 N1 1.427(12)
C6 C7 1.351(17)
C6 C10 1.452(17)
C6 H6 0.9500
C7 C8 1.423(15)
C7 H7 0.9500
C8 C9 1.416(14)
C8 H8 0.9500
C9 C10 1.415(15)
C9 H9 0.9500
C10 N2 1.432(13)
N1 Si1 1.776(10)
Si1 C11 1.835(10)
Si1 C12 1.855(11)
Si1 C13 1.875(12)
C11 H11A 0.9800
C11 H11B 0.9800
C11 H11C 0.9800
C12 H12A 0.9800
C12 H12B 0.9800
C12 H12C 0.9800
C13 C15 1.521(15)
C13 C16 1.534(15)
C13 C14 1.545(15)
C14 H14A 0.9800
C14 H14B 0.9800
C14 H14C 0.9800
C15 H15A 0.9800
C15 H15B 0.9800
C15 H15C 0.9800
C16 H16A 0.9800
C16 H16B 0.9800
C16 H16C 0.9800
C23 C24 1.441(14)
C23 H23A 0.9900
C23 H23B 0.9900
C24 C25 1.3900
C24 C29 1.3900
C25 C26 1.3900
C25 H25 0.9500
C26 C27 1.3900
C26 H26 0.9500
C27 C28 1.3900
C27 H27 0.9500
C28 C29 1.3900
C28 H28 0.9500
C29 H29 0.9500
C30 C31 1.509(14)
C30 H30A 0.9900
C30 H30B 0.9900
C31 H31A 0.9800
C31 H31B 0.9800
C31 H31C 0.9800
C32 C33 1.427(14)
C32 H32A 0.9900
C32 H32B 0.9900
C33 H33A 0.9800
C33 H33B 0.9800
C33 H33C 0.9800
B1 C52 1.608(16)
B1 C46 1.652(16)
B1 C40 1.654(17)
B1 C34 1.673(18)
C34 C35 1.401(13)
C34 C39 1.417(15)
C35 C36 1.388(15)
C35 H35 0.9500
C36 C37 1.348(15)
C36 H36 0.9500
C37 C38 1.376(17)
C37 H37 0.9500
C38 C39 1.380(14)
C38 H38 0.9500
C39 H39 0.9500
C40 C41 1.392(15)
C40 C45 1.430(15)
C41 C42 1.451(16)
C41 H41 0.9500
C42 C43 1.377(18)
C42 H42 0.9500
C43 C44 1.309(18)
C43 H43 0.9500
C44 C45 1.444(17)
C44 H44 0.9500
C45 H45 0.9500
C46 C47 1.400(15)
C46 C51 1.403(14)
C47 C48 1.384(15)
C47 H47 0.9500
C48 C49 1.376(16)
C48 H48 0.9500
C49 C50 1.387(17)
C49 H49 0.9500
C50 C51 1.399(16)
C50 H50 0.9500
C51 H51 0.9500
C52 C53 1.372(13)
C52 C57 1.402(13)
C53 C54 1.370(15)
C53 H53 0.9500
C54 C55 1.394(17)
C54 H54 0.9500
C55 C56 1.359(16)
C55 H55 0.9500
C56 C57 1.409(14)
C56 H56 0.9500
C57 H57 0.9500
C58 C64 1.436(10)
C58 C59 1.3900
C58 C63 1.3900
C59 C60 1.3900
C59 H59 0.9500
C60 C61 1.3900
C60 H60 0.9500
C61 C62 1.3900
C61 H61 0.9500
C62 C63 1.3900
C62 H62 0.9500
C63 H63 0.9500
C64 H64A 0.9800
C64 H64B 0.9800
C64 H64C 0.9800
C65 C66 1.3900
C65 C70 1.3900
C65 C71 1.43(2)
C66 C67 1.3900
C66 H66 0.9500
C67 C68 1.3900
C67 H67 0.9500
C68 C69 1.3900
C68 H68 0.9500
C69 C70 1.3900
C69 H69 0.9500
C70 H70 0.9500
C71 H71A 0.9800
C71 H71B 0.9800
C71 H71C 0.9800
N2 Si2 1.695(10)
N2 Si2A 1.937(12)
Si2 C17 1.845(14)
Si2 C18 1.870(13)
Si2 C19 1.872(15)
C17 H17A 0.9800
C17 H17B 0.9800
C17 H17C 0.9800
C18 H18A 0.9800
C18 H18B 0.9800
C18 H18C 0.9800
C19 C21 1.539(19)
C19 C20 1.541(19)
C19 C22 1.555(17)
C20 H20A 0.9800
C20 H20B 0.9800
C20 H20C 0.9800
C21 H21A 0.9800
C21 H21B 0.9800
C21 H21C 0.9800
C22 H22A 0.9800
C22 H22B 0.9800
C22 H22C 0.9800
Si2A C18A 1.858(17)
Si2A C17A 1.857(18)
Si2A C19A 1.881(16)
C17A H17D 0.9800
C17A H17E 0.9800
C17A H17F 0.9800
C18A H18D 0.9800
C18A H18E 0.9800
C18A H18F 0.9800
C19A C21A 1.54(2)
C19A C22A 1.54(2)
C19A C20A 1.55(2)
C20A H20D 0.9800
C20A H20E 0.9800
C20A H20F 0.9800
C21A H21D 0.9800
C21A H21E 0.9800
C21A H21F 0.9800
C22A H22D 0.9800
C22A H22E 0.9800
C22A H22F 0.9800

loop_
_geom_torsion_atom_site_label_1
_geom_torsion_atom_site_label_2
_geom_torsion_atom_site_label_3
_geom_torsion_atom_site_label_4
_geom_torsion
N1 U1 Fe1 C9 132.9(4)
N2 U1 Fe1 C9 -30.5(4)
O1 U1 Fe1 C9 38.9(4)
C23 U1 Fe1 C9 -126.8(5)
C5 U1 Fe1 C9 138.7(5)
C10 U1 Fe1 C9 -32.6(5)
N1 U1 Fe1 C3 7.5(5)
N2 U1 Fe1 C3 -156.0(5)
O1 U1 Fe1 C3 -86.5(5)
C23 U1 Fe1 C3 107.7(6)
C5 U1 Fe1 C3 13.2(5)
C10 U1 Fe1 C3 -158.1(6)
N1 U1 Fe1 C2 -41.2(5)
N2 U1 Fe1 C2 155.3(5)
O1 U1 Fe1 C2 -135.3(5)
C23 U1 Fe1 C2 59.0(6)
C5 U1 Fe1 C2 -35.5(5)
C10 U1 Fe1 C2 153.2(5)
N1 U1 Fe1 C1 -44.2(4)
N2 U1 Fe1 C1 152.3(4)
O1 U1 Fe1 C1 -138.2(4)
C23 U1 Fe1 C1 56.0(5)
C5 U1 Fe1 C1 -38.5(4)
C10 U1 Fe1 C1 150.2(5)
N1 U1 Fe1 C7 -165.5(4)
N2 U1 Fe1 C7 31.0(4)
O1 U1 Fe1 C7 100.5(4)
C23 U1 Fe1 C7 -65.2(5)
C5 U1 Fe1 C7 -159.7(5)
C10 U1 Fe1 C7 28.9(5)
N1 U1 Fe1 C4 23.5(4)
N2 U1 Fe1 C4 -140.0(4)
O1 U1 Fe1 C4 -70.5(4)
C23 U1 Fe1 C4 123.7(5)
C5 U1 Fe1 C4 29.2(4)
C10 U1 Fe1 C4 -142.1(5)
N1 U1 Fe1 C8 145.0(5)
N2 U1 Fe1 C8 -18.5(5)
O1 U1 Fe1 C8 50.9(5)
C23 U1 Fe1 C8 -114.8(6)
C5 U1 Fe1 C8 150.7(5)
C10 U1 Fe1 C8 -20.6(5)
N1 U1 Fe1 C6 -159.1(5)
N2 U1 Fe1 C6 37.5(5)
O1 U1 Fe1 C6 106.9(5)
C23 U1 Fe1 C6 -58.8(6)
C5 U1 Fe1 C6 -153.3(6)
C10 U1 Fe1 C6 35.4(6)
N1 U1 Fe1 C10 165.6(4)
N2 U1 Fe1 C10 2.1(4)
O1 U1 Fe1 C10 71.5(4)
C23 U1 Fe1 C10 -94.2(5)
C5 U1 Fe1 C10 171.3(5)
N1 U1 Fe1 C5 -5.7(4)
N2 U1 Fe1 C5 -169.2(4)
O1 U1 Fe1 C5 -99.8(4)
C23 U1 Fe1 C5 94.5(5)
C10 U1 Fe1 C5 -171.3(5)
N1 U1 O1 C32 119.2(9)
N2 U1 O1 C32 -97.3(9)
C23 U1 O1 C32 1.8(10)
C5 U1 O1 C32 142.3(8)
C10 U1 O1 C32 -116.6(8)
Fe1 U1 O1 C32 -160.0(8)
N1 U1 O1 C30 -69.9(8)
N2 U1 O1 C30 73.5(8)
C23 U1 O1 C30 172.6(9)
C5 U1 O1 C30 -46.8(9)
C10 U1 O1 C30 54.3(8)
Fe1 U1 O1 C30 10.8(9)
C9 Fe1 C1 C2 163(2)
C3 Fe1 C1 C2 38.2(7)
C7 Fe1 C1 C2 -60.8(8)
C4 Fe1 C1 C2 83.2(7)
C8 Fe1 C1 C2 -19.7(12)
C6 Fe1 C1 C2 -103.1(7)
C10 Fe1 C1 C2 -146.9(7)
C5 Fe1 C1 C2 119.4(9)
U1 Fe1 C1 C2 176.0(6)
C9 Fe1 C1 C5 43(2)
C3 Fe1 C1 C5 -81.3(7)
C2 Fe1 C1 C5 -119.4(9)
C7 Fe1 C1 C5 179.8(7)
C4 Fe1 C1 C5 -36.2(6)
C8 Fe1 C1 C5 -139.2(9)
C6 Fe1 C1 C5 137.4(6)
C10 Fe1 C1 C5 93.7(7)
U1 Fe1 C1 C5 56.6(5)
C5 C1 C2 C3 1.4(13)
Fe1 C1 C2 C3 -59.8(8)
C5 C1 C2 Fe1 61.2(8)
C9 Fe1 C2 C1 -172.4(9)
C3 Fe1 C2 C1 -118.5(9)
C7 Fe1 C2 C1 131.3(7)
C4 Fe1 C2 C1 -80.1(7)
C8 Fe1 C2 C1 170.0(6)
C6 Fe1 C2 C1 96.4(8)
C10 Fe1 C2 C1 86.1(13)
C5 Fe1 C2 C1 -37.8(6)
U1 Fe1 C2 C1 -4.6(7)
C9 Fe1 C2 C3 -53.9(12)
C1 Fe1 C2 C3 118.5(9)
C7 Fe1 C2 C3 -110.2(7)
C4 Fe1 C2 C3 38.4(6)
C8 Fe1 C2 C3 -71.5(7)
C6 Fe1 C2 C3 -145.2(7)
C10 Fe1 C2 C3 -155.4(11)
C5 Fe1 C2 C3 80.7(7)
U1 Fe1 C2 C3 113.9(6)
C1 C2 C3 C4 0.6(12)
Fe1 C2 C3 C4 -59.4(7)
C1 C2 C3 Fe1 60.0(8)
C9 Fe1 C3 C2 153.7(6)
C1 Fe1 C3 C2 -37.9(6)
C7 Fe1 C3 C2 79.2(7)
C4 Fe1 C3 C2 -119.1(9)
C8 Fe1 C3 C2 118.5(7)
C6 Fe1 C3 C2 61.9(12)
C10 Fe1 C3 C2 152.4(11)
C5 Fe1 C3 C2 -82.1(7)
U1 Fe1 C3 C2 -94.6(6)
C9 Fe1 C3 C4 -87.2(7)
C2 Fe1 C3 C4 119.1(9)
C1 Fe1 C3 C4 81.3(7)
C7 Fe1 C3 C4 -161.7(6)
C8 Fe1 C3 C4 -122.4(7)
C6 Fe1 C3 C4 -179.0(10)
C10 Fe1 C3 C4 -88.5(14)
C5 Fe1 C3 C4 37.0(6)
U1 Fe1 C3 C4 24.5(8)
C2 C3 C4 C5 -2.3(12)
Fe1 C3 C4 C5 -61.8(8)
C2 C3 C4 Fe1 59.5(7)
C9 Fe1 C4 C5 -129.7(7)
C3 Fe1 C4 C5 118.4(10)
C2 Fe1 C4 C5 80.9(7)
C1 Fe1 C4 C5 37.5(6)
C7 Fe1 C4 C5 151.3(8)
C8 Fe1 C4 C5 -173.1(6)
C10 Fe1 C4 C5 -91.5(8)
U1 Fe1 C4 C5 -42.5(6)
C9 Fe1 C4 C3 111.9(7)
C2 Fe1 C4 C3 -37.5(6)
C1 Fe1 C4 C3 -80.9(7)
C7 Fe1 C4 C3 32.9(11)
C8 Fe1 C4 C3 68.5(7)
C10 Fe1 C4 C3 150.1(7)
C5 Fe1 C4 C3 -118.4(10)
U1 Fe1 C4 C3 -160.8(6)
C3 C4 C5 N1 -179.7(10)
Fe1 C4 C5 N1 120.6(11)
C3 C4 C5 C1 3.1(12)
Fe1 C4 C5 C1 -56.6(8)
C3 C4 C5 Fe1 59.7(7)
C3 C4 C5 U1 119.3(8)
Fe1 C4 C5 U1 59.6(6)
C2 C1 C5 C4 -2.8(13)
Fe1 C1 C5 C4 57.2(7)
C2 C1 C5 N1 -179.9(11)
Fe1 C1 C5 N1 -120.0(12)
C2 C1 C5 Fe1 -60.0(8)
C2 C1 C5 U1 -129.6(8)
Fe1 C1 C5 U1 -69.7(4)
C9 Fe1 C5 C4 70.5(9)
C3 Fe1 C5 C4 -39.1(7)
C2 Fe1 C5 C4 -83.0(7)
C1 Fe1 C5 C4 -120.3(9)
C7 Fe1 C5 C4 -120.9(16)
C8 Fe1 C5 C4 14.4(13)
C6 Fe1 C5 C4 171.6(8)
C10 Fe1 C5 C4 120.4(7)
U1 Fe1 C5 C4 129.6(7)
C9 Fe1 C5 N1 -48.6(11)
C3 Fe1 C5 N1 -158.3(10)
C2 Fe1 C5 N1 157.8(10)
C1 Fe1 C5 N1 120.5(11)
C7 Fe1 C5 N1 119.9(16)
C4 Fe1 C5 N1 -119.2(12)
C8 Fe1 C5 N1 -104.8(12)
C6 Fe1 C5 N1 52.5(12)
C10 Fe1 C5 N1 1.2(11)
U1 Fe1 C5 N1 10.4(7)
C9 Fe1 C5 C1 -169.1(6)
C3 Fe1 C5 C1 81.2(6)
C2 Fe1 C5 C1 37.3(6)
C7 Fe1 C5 C1 -0.6(18)
C4 Fe1 C5 C1 120.3(9)
C8 Fe1 C5 C1 134.7(9)
C6 Fe1 C5 C1 -68.0(9)
C10 Fe1 C5 C1 -119.3(6)
U1 Fe1 C5 C1 -110.1(6)
C9 Fe1 C5 U1 -59.0(6)
C3 Fe1 C5 U1 -168.7(5)
C2 Fe1 C5 U1 147.4(4)
C1 Fe1 C5 U1 110.1(6)
C7 Fe1 C5 U1 109.5(15)
C4 Fe1 C5 U1 -129.6(7)
C8 Fe1 C5 U1 -115.2(9)
C6 Fe1 C5 U1 42.1(7)
C10 Fe1 C5 U1 -9.2(5)
N1 U1 C5 C4 113.7(11)
N2 U1 C5 C4 -44.4(9)
O1 U1 C5 C4 66.0(9)
C23 U1 C5 C4 -144.2(9)
C10 U1 C5 C4 -49.7(8)
Fe1 U1 C5 C4 -55.5(7)
N2 U1 C5 N1 -158.1(6)
O1 U1 C5 N1 -47.8(7)
C23 U1 C5 N1 102.1(7)
C10 U1 C5 N1 -163.5(6)
Fe1 U1 C5 N1 -169.3(8)
N1 U1 C5 C1 -127.9(10)
N2 U1 C5 C1 74.0(7)
O1 U1 C5 C1 -175.6(6)
C23 U1 C5 C1 -25.8(8)
C10 U1 C5 C1 68.6(7)
Fe1 U1 C5 C1 62.9(6)
N1 U1 C5 Fe1 169.3(8)
N2 U1 C5 Fe1 11.1(4)
O1 U1 C5 Fe1 121.5(3)
C23 U1 C5 Fe1 -88.7(4)
C10 U1 C5 Fe1 5.8(3)
C9 Fe1 C6 C7 -81.9(8)
C3 Fe1 C6 C7 27.1(14)
C2 Fe1 C6 C7 66.8(9)
C1 Fe1 C6 C7 111.3(8)
C8 Fe1 C6 C7 -37.9(7)
C10 Fe1 C6 C7 -119.4(12)
C5 Fe1 C6 C7 152.6(7)
U1 Fe1 C6 C7 -171.3(8)
C9 Fe1 C6 C10 37.5(7)
C3 Fe1 C6 C10 146.6(8)
C2 Fe1 C6 C10 -173.7(7)
C1 Fe1 C6 C10 -129.3(8)
C7 Fe1 C6 C10 119.4(12)
C8 Fe1 C6 C10 81.5(8)
C5 Fe1 C6 C10 -87.9(10)
U1 Fe1 C6 C10 -51.9(7)
C10 C6 C7 C8 0.0(15)
Fe1 C6 C7 C8 60.1(9)
C10 C6 C7 Fe1 -60.1(9)
C9 Fe1 C7 C6 81.9(9)
C3 Fe1 C7 C6 -163.7(9)
C2 Fe1 C7 C6 -123.7(9)
C1 Fe1 C7 C6 -89.0(9)
C4 Fe1 C7 C6 173.9(10)
C8 Fe1 C7 C6 119.6(11)
C10 Fe1 C7 C6 38.3(9)
C5 Fe1 C7 C6 -88.6(18)
U1 Fe1 C7 C6 10.4(9)
C9 Fe1 C7 C8 -37.7(6)
C3 Fe1 C7 C8 76.7(7)
C2 Fe1 C7 C8 116.8(7)
C1 Fe1 C7 C8 151.4(6)
C4 Fe1 C7 C8 54.3(11)
C6 Fe1 C7 C8 -119.6(11)
C10 Fe1 C7 C8 -81.3(7)
C5 Fe1 C7 C8 151.8(13)
U1 Fe1 C7 C8 -109.2(6)
C6 C7 C8 C9 -2.7(14)
Fe1 C7 C8 C9 58.2(8)
C6 C7 C8 Fe1 -60.9(9)
C3 Fe1 C8 C9 128.8(7)
C2 Fe1 C8 C9 167.1(7)
C1 Fe1 C8 C9 -179.3(9)
C7 Fe1 C8 C9 -119.2(10)
C4 Fe1 C8 C9 90.4(7)
C6 Fe1 C8 C9 -83.3(8)
C10 Fe1 C8 C9 -38.6(7)
C5 Fe1 C8 C9 80.3(11)
U1 Fe1 C8 C9 -18.7(8)
C9 Fe1 C8 C7 119.2(10)
C3 Fe1 C8 C7 -112.1(8)
C2 Fe1 C8 C7 -73.8(8)
C1 Fe1 C8 C7 -60.1(12)
C4 Fe1 C8 C7 -150.4(7)
C6 Fe1 C8 C7 35.9(7)
C10 Fe1 C8 C7 80.6(8)
C5 Fe1 C8 C7 -160.5(9)
U1 Fe1 C8 C7 100.4(7)
C7 C8 C9 C10 4.3(13)
Fe1 C8 C9 C10 63.3(8)
C7 C8 C9 Fe1 -59.0(8)
C3 Fe1 C9 C10 -179.3(6)
C2 Fe1 C9 C10 -142.5(9)
C1 Fe1 C9 C10 61(2)
C7 Fe1 C9 C10 -79.4(7)
C4 Fe1 C9 C10 136.1(6)
C8 Fe1 C9 C10 -117.0(9)
C6 Fe1 C9 C10 -38.1(6)
C5 Fe1 C9 C10 96.8(8)
U1 Fe1 C9 C10 48.0(6)
C3 Fe1 C9 C8 -62.3(8)
C2 Fe1 C9 C8 -25.5(13)
C1 Fe1 C9 C8 178.3(19)
C7 Fe1 C9 C8 37.6(7)
C4 Fe1 C9 C8 -106.9(7)
C6 Fe1 C9 C8 78.9(7)
C10 Fe1 C9 C8 117.0(9)
C5 Fe1 C9 C8 -146.2(6)
U1 Fe1 C9 C8 165.0(6)
C8 C9 C10 N2 175.9(11)
Fe1 C9 C10 N2 -121.5(12)
C8 C9 C10 C6 -4.3(14)
Fe1 C9 C10 C6 58.3(9)
C8 C9 C10 Fe1 -62.6(8)
C8 C9 C10 U1 -124.9(8)
Fe1 C9 C10 U1 -62.3(5)
C7 C6 C10 C9 2.7(15)
Fe1 C6 C10 C9 -57.5(8)
C7 C6 C10 N2 -177.6(11)
Fe1 C6 C10 N2 122.3(13)
C7 C6 C10 Fe1 60.2(10)
C7 C6 C10 U1 125.7(10)
Fe1 C6 C10 U1 65.6(5)
C3 Fe1 C10 C9 1.7(16)
C2 Fe1 C10 C9 133.0(11)
C1 Fe1 C10 C9 -165.2(6)
C7 Fe1 C10 C9 83.0(7)
C4 Fe1 C10 C9 -65.0(8)
C8 Fe1 C10 C9 38.9(6)
C6 Fe1 C10 C9 118.8(10)
C5 Fe1 C10 C9 -114.1(7)
U1 Fe1 C10 C9 -123.2(6)
C9 Fe1 C10 N2 119.2(12)
C3 Fe1 C10 N2 121.0(14)
C2 Fe1 C10 N2 -107.7(12)
C1 Fe1 C10 N2 -46.0(12)
C7 Fe1 C10 N2 -157.8(11)
C4 Fe1 C10 N2 54.3(13)
C8 Fe1 C10 N2 158.2(11)
C6 Fe1 C10 N2 -121.9(14)
C5 Fe1 C10 N2 5.1(12)
U1 Fe1 C10 N2 -3.9(8)
C9 Fe1 C10 C6 -118.8(10)
C3 Fe1 C10 C6 -117.1(13)
C2 Fe1 C10 C6 14.2(16)
C1 Fe1 C10 C6 75.9(10)
C7 Fe1 C10 C6 -35.9(8)
C4 Fe1 C10 C6 176.2(8)
C8 Fe1 C10 C6 -79.9(8)
C5 Fe1 C10 C6 127.1(8)
U1 Fe1 C10 C6 118.0(8)
C9 Fe1 C10 U1 123.2(6)
C3 Fe1 C10 U1 124.9(12)
C2 Fe1 C10 U1 -103.8(11)
C1 Fe1 C10 U1 -42.0(6)
C7 Fe1 C10 U1 -153.8(5)
C4 Fe1 C10 U1 58.2(6)
C8 Fe1 C10 U1 162.1(4)
C6 Fe1 C10 U1 -118.0(8)
C5 Fe1 C10 U1 9.1(5)
N1 U1 C10 C9 42.7(8)
N2 U1 C10 C9 -118.5(11)
O1 U1 C10 C9 -77.7(8)
C23 U1 C10 C9 146.4(8)
C5 U1 C10 C9 51.7(8)
Fe1 U1 C10 C9 57.6(7)
N1 U1 C10 N2 161.2(6)
O1 U1 C10 N2 40.8(7)
C23 U1 C10 N2 -95.1(7)
C5 U1 C10 N2 170.2(7)
Fe1 U1 C10 N2 176.0(8)
N1 U1 C10 C6 -76.0(8)
N2 U1 C10 C6 122.9(11)
O1 U1 C10 C6 163.6(7)
C23 U1 C10 C6 27.8(9)
C5 U1 C10 C6 -66.9(8)
Fe1 U1 C10 C6 -61.1(8)
N1 U1 C10 Fe1 -14.9(4)
N2 U1 C10 Fe1 -176.0(8)
O1 U1 C10 Fe1 -135.3(3)
C23 U1 C10 Fe1 88.9(4)
C5 U1 C10 Fe1 -5.8(3)
C4 C5 N1 Si1 66.5(13)
C1 C5 N1 Si1 -116.9(11)
Fe1 C5 N1 Si1 154.9(6)
U1 C5 N1 Si1 168.0(8)
C4 C5 N1 U1 -101.5(11)
C1 C5 N1 U1 75.1(12)
Fe1 C5 N1 U1 -13.1(9)
N2 U1 N1 C5 32.6(8)
O1 U1 N1 C5 143.1(6)
C23 U1 N1 C5 -82.3(7)
C10 U1 N1 C5 17.8(7)
Fe1 U1 N1 C5 7.5(5)
N2 U1 N1 Si1 -130.0(7)
O1 U1 N1 Si1 -19.6(9)
C23 U1 N1 Si1 115.0(8)
C5 U1 N1 Si1 -162.7(12)
C10 U1 N1 Si1 -144.9(8)
Fe1 U1 N1 Si1 -155.2(8)
C5 N1 Si1 C11 -56.2(9)
U1 N1 Si1 C11 104.3(8)
C5 N1 Si1 C12 -174.2(8)
U1 N1 Si1 C12 -13.7(10)
C5 N1 Si1 C13 65.9(9)
U1 N1 Si1 C13 -133.6(8)
N1 Si1 C13 C15 49.4(10)
C11 Si1 C13 C15 172.8(9)
C12 Si1 C13 C15 -67.0(10)
N1 Si1 C13 C16 169.3(8)
C11 Si1 C13 C16 -67.2(10)
C12 Si1 C13 C16 53.0(10)
N1 Si1 C13 C14 -73.1(9)
C11 Si1 C13 C14 50.3(10)
C12 Si1 C13 C14 170.5(8)
N1 U1 C23 C24 -103.6(8)
N2 U1 C23 C24 111.9(8)
O1 U1 C23 C24 15.9(11)
C5 U1 C23 C24 -134.2(8)
C10 U1 C23 C24 142.3(8)
Fe1 U1 C23 C24 -176.3(8)
U1 C23 C24 C25 70.7(7)
U1 C23 C24 C29 -106.2(6)
C29 C24 C25 C26 0.0
C23 C24 C25 C26 -176.9(10)
C24 C25 C26 C27 0.0
C25 C26 C27 C28 0.0
C26 C27 C28 C29 0.0
C27 C28 C29 C24 0.0
C25 C24 C29 C28 0.0
C23 C24 C29 C28 177.0(9)
C32 O1 C30 C31 -179.3(11)
U1 O1 C30 C31 8.2(15)
C30 O1 C32 C33 69.6(14)
U1 O1 C32 C33 -118.7(10)
C52 B1 C34 C35 45.7(13)
C46 B1 C34 C35 -76.6(11)
C40 B1 C34 C35 164.8(9)
C52 B1 C34 C39 -141.2(10)
C46 B1 C34 C39 96.6(12)
C40 B1 C34 C39 -22.0(15)
C39 C34 C35 C36 1.2(15)
B1 C34 C35 C36 174.9(10)
C34 C35 C36 C37 0.3(16)
C35 C36 C37 C38 -3.5(16)
C36 C37 C38 C39 5.4(17)
C37 C38 C39 C34 -4.1(17)
C35 C34 C39 C38 0.7(15)
B1 C34 C39 C38 -172.7(10)
C52 B1 C40 C41 84.2(12)
C46 B1 C40 C41 -153.1(10)
C34 B1 C40 C41 -38.7(14)
C52 B1 C40 C45 -91.4(12)
C46 B1 C40 C45 31.3(14)
C34 B1 C40 C45 145.7(10)
C45 C40 C41 C42 0.8(16)
B1 C40 C41 C42 -174.9(10)
C40 C41 C42 C43 1.5(17)
C41 C42 C43 C44 -2.5(18)
C42 C43 C44 C45 1(2)
C41 C40 C45 C44 -2.1(16)
B1 C40 C45 C44 173.8(11)
C43 C44 C45 C40 1(2)
C52 B1 C46 C47 -22.0(14)
C40 B1 C46 C47 -140.8(10)
C34 B1 C46 C47 100.0(11)
C52 B1 C46 C51 164.0(9)
C40 B1 C46 C51 45.3(13)
C34 B1 C46 C51 -73.9(12)
C51 C46 C47 C48 -2.3(16)
B1 C46 C47 C48 -176.6(10)
C46 C47 C48 C49 0.9(17)
C47 C48 C49 C50 1.1(17)
C48 C49 C50 C51 -1.5(17)
C49 C50 C51 C46 -0.1(16)
C47 C46 C51 C50 1.9(15)
B1 C46 C51 C50 176.2(10)
C46 B1 C52 C53 135.4(11)
C40 B1 C52 C53 -103.5(12)
C34 B1 C52 C53 18.6(15)
C46 B1 C52 C57 -48.6(13)
C40 B1 C52 C57 72.6(12)
C34 B1 C52 C57 -165.3(9)
C57 C52 C53 C54 4.1(16)
B1 C52 C53 C54 -179.7(10)
C52 C53 C54 C55 -2.7(18)
C53 C54 C55 C56 0.2(17)
C54 C55 C56 C57 0.3(17)
C53 C52 C57 C56 -3.3(14)
B1 C52 C57 C56 -179.9(10)
C55 C56 C57 C52 1.4(17)
C64 C58 C59 C60 -175.7(17)
C63 C58 C59 C60 0.0
C58 C59 C60 C61 0.0
C59 C60 C61 C62 0.0
C60 C61 C62 C63 0.0
C61 C62 C63 C58 0.0
C64 C58 C63 C62 175.6(17)
C59 C58 C63 C62 0.0
C70 C65 C66 C67 0.0
C71 C65 C66 C67 177.4(12)
C65 C66 C67 C68 0.0
C66 C67 C68 C69 0.0
C67 C68 C69 C70 0.0
C68 C69 C70 C65 0.0
C66 C65 C70 C69 0.0
C71 C65 C70 C69 -177.4(12)
C9 C10 N2 Si2 -113.6(12)
C6 C10 N2 Si2 66.6(17)
Fe1 C10 N2 Si2 158.0(7)
U1 C10 N2 Si2 153.1(11)
C9 C10 N2 Si2A -72.2(13)
C6 C10 N2 Si2A 108.1(13)
Fe1 C10 N2 Si2A -160.5(7)
U1 C10 N2 Si2A -165.4(8)
C9 C10 N2 U1 93.3(12)
C6 C10 N2 U1 -86.5(13)
Fe1 C10 N2 U1 4.9(10)
N1 U1 N2 C10 -28.0(9)
O1 U1 N2 C10 -143.5(6)
C23 U1 N2 C10 88.1(7)
C5 U1 N2 C10 -10.6(7)
Fe1 U1 N2 C10 -2.8(6)
N1 U1 N2 Si2 -179.1(5)
O1 U1 N2 Si2 65.4(7)
C23 U1 N2 Si2 -63.0(7)
C5 U1 N2 Si2 -161.7(6)
C10 U1 N2 Si2 -151.1(11)
Fe1 U1 N2 Si2 -153.9(7)
N1 U1 N2 Si2A 128.5(9)
O1 U1 N2 Si2A 13.0(9)
C23 U1 N2 Si2A -115.4(9)
C5 U1 N2 Si2A 145.9(9)
C10 U1 N2 Si2A 156.5(13)
Fe1 U1 N2 Si2A 153.7(10)
C10 N2 Si2 C17 -61.2(13)
Si2A N2 Si2 C17 -145.9(9)
U1 N2 Si2 C17 82.9(10)
C10 N2 Si2 C18 176.5(11)
Si2A N2 Si2 C18 91.8(9)
U1 N2 Si2 C18 -39.4(10)
C10 N2 Si2 C19 60.3(11)
Si2A N2 Si2 C19 -24.3(6)
U1 N2 Si2 C19 -155.6(7)
N2 Si2 C19 C21 -76.1(12)
C17 Si2 C19 C21 46.4(14)
C18 Si2 C19 C21 166.7(12)
N2 Si2 C19 C20 47.3(13)
C17 Si2 C19 C20 169.8(12)
C18 Si2 C19 C20 -69.8(13)
N2 Si2 C19 C22 162.9(12)
C17 Si2 C19 C22 -74.6(14)
C18 Si2 C19 C22 45.7(14)
C10 N2 Si2A C18A -173.7(13)
Si2 N2 Si2A C18A -57.0(12)
U1 N2 Si2A C18A 32.0(15)
C10 N2 Si2A C17A 69.3(16)
Si2 N2 Si2A C17A -173.9(15)
U1 N2 Si2A C17A -85.0(17)
C10 N2 Si2A C19A -55.4(11)
Si2 N2 Si2A C19A 61.4(9)
U1 N2 Si2A C19A 150.4(10)
C18A Si2A C19A C21A 64(2)
C17A Si2A C19A C21A -179(2)
N2 Si2A C19A C21A -51.7(17)
C18A Si2A C19A C22A -174(2)
C17A Si2A C19A C22A -57(3)
N2 Si2A C19A C22A 70(2)
C18A Si2A C19A C20A -56(2)
C17A Si2A C19A C20A 61(2)
N2 Si2A C19A C20A -172.2(15)
